data_4340370
loop_
_publ_author_name
'Rancan, Marzio'
'Tessarolo, Jacopo'
'Casarin, Maurizio'
'Zanonato, Pier Luigi'
'Quici, Silvio'
'Armelao, Lidia'

_publ_section_title
;
 Double level selection in a constitutional dynamic library of
 coordination driven supramolecular polygons.
;
_journal_issue 14
_journal_name_full 'Inorganic chemistry'
_journal_page_first 7276
_journal_page_last 7287
_journal_paper_doi 10.1021/ic500573e
_journal_volume 53
_journal_year 2014
_chemical_formula_moiety 'C54 H60 Cu3 N4 O12, 3(C H Cl3)'
_chemical_formula_sum 'C57 H63 Cl9 Cu3 N4 O12'
_chemical_formula_weight 1505.85
_chemical_name_systematic
;
 ? 
;
_space_group_crystal_system monoclinic
_space_group_IT_number 14
_space_group_name_Hall '-P 2ybc'
_space_group_name_H-M_alt 'P 1 21/c 1'
_symmetry_space_group_name_Hall '-P 2ybc'
_symmetry_space_group_name_H-M 'P 1 21/c 1'
_atom_sites_solution_hydrogens geom
_atom_sites_solution_primary direct
_atom_sites_solution_secondary difmap
_audit_creation_date 2013-11-12
_audit_creation_method
;
Olex2 1.2
(compiled 2013.09.17 svn.r2790 for OlexSys, GUI svn.r4601)
;
_cell_angle_alpha 90.00
_cell_angle_beta 102.7659(12)
_cell_angle_gamma 90.00
_cell_formula_units_Z 4
_cell_length_a 21.9256(3)
_cell_length_b 12.30800(15)
_cell_length_c 26.9809(4)
_cell_measurement_reflns_used 11791
_cell_measurement_temperature 303.0(9)
_cell_measurement_theta_max 26.3139
_cell_measurement_theta_min 2.1377
_cell_volume 7101.09(17)
_computing_cell_refinement
;
CrysAlisPro, Agilent Technologies,
Version 1.171.36.28 (release 01-02-2013 CrysAlis171 .NET)
(compiled Feb  1 2013,16:14:44)
;
_computing_data_collection
;
CrysAlisPro, Agilent Technologies,
Version 1.171.36.28 (release 01-02-2013 CrysAlis171 .NET)
(compiled Feb  1 2013,16:14:44)
;
_computing_data_reduction
;
CrysAlisPro, Agilent Technologies,
Version 1.171.36.28 (release 01-02-2013 CrysAlis171 .NET)
(compiled Feb  1 2013,16:14:44)
;
_computing_molecular_graphics
;
O. V. Dolomanov, L. J. Bourhis, R. J. Gildea, J. A. K. Howard and H. Puschmann,
OLEX2: a complete structure solution, refinement and analysis program.
J. Appl. Cryst. (2009). 42, 339-341.
;
_computing_publication_material
;
O. V. Dolomanov, L. J. Bourhis, R. J. Gildea, J. A. K. Howard and H. Puschmann,
OLEX2: a complete structure solution, refinement and analysis program.
J. Appl. Cryst. (2009). 42, 339-341.
;
_computing_structure_refinement
;
SHELX, G.M. Sheldrick, Acta Cryst.
(2008). A64, 112-122
;
_computing_structure_solution
;
SHELX, G.M. Sheldrick, Acta Cryst.
(2008). A64, 112-122
;
_diffrn_ambient_temperature 303.0(9)
_diffrn_detector_area_resol_mean 16.1274
_diffrn_measured_fraction_theta_full 0.9682
_diffrn_measured_fraction_theta_max 0.9736
_diffrn_measurement_device_type 'Xcalibur, Eos, Gemini'
_diffrn_measurement_method '\w scans'
_diffrn_orient_matrix_UB_11 -0.0153620000
_diffrn_orient_matrix_UB_12 0.0341362000
_diffrn_orient_matrix_UB_13 -0.0200818000
_diffrn_orient_matrix_UB_21 0.0156723000
_diffrn_orient_matrix_UB_22 0.0457957000
_diffrn_orient_matrix_UB_23 0.0128373000
_diffrn_orient_matrix_UB_31 0.0248958000
_diffrn_orient_matrix_UB_32 -0.0077782000
_diffrn_orient_matrix_UB_33 -0.0125423000
_diffrn_radiation_monochromator graphite
_diffrn_radiation_type 'Mo K\a'
_diffrn_radiation_wavelength 0.7107
_diffrn_reflns_av_R_equivalents 0.0224
_diffrn_reflns_av_unetI/netI 0.0266
_diffrn_reflns_limit_h_max 23
_diffrn_reflns_limit_h_min -27
_diffrn_reflns_limit_k_max 15
_diffrn_reflns_limit_k_min -15
_diffrn_reflns_limit_l_max 32
_diffrn_reflns_limit_l_min -33
_diffrn_reflns_number 31591
_diffrn_reflns_theta_full 26.00
_diffrn_reflns_theta_max 26.31
_diffrn_reflns_theta_min 2.14
_diffrn_source 'Enhance (Mo) X-ray Source'
_exptl_absorpt_coefficient_mu 1.285
_exptl_absorpt_correction_T_max 1.00000
_exptl_absorpt_correction_T_min 0.60242
_exptl_absorpt_correction_type multi-scan
_exptl_absorpt_process_details
;
CrysAlisPro, Agilent Technologies,
Version 1.171.36.28 (release 01-02-2013 CrysAlis171 .NET)
(compiled Feb  1 2013,16:14:44)
Empirical absorption correction using spherical harmonics,
 implemented in SCALE3 ABSPACK scaling algorithm.
;
_exptl_crystal_colour green
_exptl_crystal_colour_primary green
_exptl_crystal_density_diffrn 1.408
_exptl_crystal_density_method 'not measured'
_exptl_crystal_description block
_exptl_crystal_F_000 3076
_exptl_crystal_recrystallization_method CHCl3/C6
_exptl_crystal_size_max 0.3
_exptl_crystal_size_mid 0.2
_exptl_crystal_size_min 0.2
_refine_diff_density_max 1.809
_refine_diff_density_min -1.261
_refine_diff_density_rms 0.099
_refine_ls_extinction_method none
_refine_ls_goodness_of_fit_ref 1.090
_refine_ls_hydrogen_treatment constr
_refine_ls_matrix_type full
_refine_ls_number_parameters 778
_refine_ls_number_reflns 14078
_refine_ls_number_restraints 25
_refine_ls_restrained_S_all 1.118
_refine_ls_R_factor_all 0.0723
_refine_ls_R_factor_gt 0.0633
_refine_ls_shift/su_max 0.002
_refine_ls_shift/su_mean 0.000
_refine_ls_structure_factor_coef Fsqd
_refine_ls_weighting_details 'calc w=1/[\s^2^(Fo^2^)+(0.1262P)^2^+6.3315P] where P=(Fo^2^+2Fc^2^)/3'
_refine_ls_weighting_scheme calc
_refine_ls_wR_factor_gt 0.1953
_refine_ls_wR_factor_ref 0.2042
_reflns_number_gt 11643
_reflns_number_total 14078
_reflns_threshold_expression >2sigma(I)
_cod_data_source_file ic500573e_si_002.cif
_cod_data_source_block Cu3hmt_C6
_cod_depositor_comments 'Adding full bibliography for 4340369--4340375.cif.'
_cod_original_cell_volume 7101.09(16)
_cod_database_code 4340370

loop_
_space_group_symop_id
_space_group_symop_operation_xyz
1 'x, y, z'
2 '-x, y+1/2, -z+1/2'
3 '-x, -y, -z'
4 'x, -y-1/2, z-1/2'

loop_
_atom_site_label
_atom_site_type_symbol
_atom_site_fract_x
_atom_site_fract_y
_atom_site_fract_z
_atom_site_U_iso_or_equiv
_atom_site_adp_type
_atom_site_occupancy
_atom_site_symmetry_multiplicity
_atom_site_calc_flag
_atom_site_refinement_flags
_atom_site_disorder_assembly
_atom_site_disorder_group
Cu1 Cu 0.07722(2) 0.85464(4) 0.295126(16) 0.03592(14) Uani 1 1 d . . .
Cu2 Cu 0.16777(2) 1.06755(4) 0.110758(18) 0.03891(14) Uani 1 1 d . . .
Cu3 Cu 0.35069(2) 1.04063(4) 0.333997(19) 0.04480(15) Uani 1 1 d . . .
O3 O 0.00153(12) 0.9337(2) 0.26788(10) 0.0416(6) Uani 1 1 d . . .
O1 O 0.08476(13) 0.9302(2) 0.35846(10) 0.0444(6) Uani 1 1 d . . .
O9 O 0.37031(14) 1.1843(3) 0.31163(11) 0.0503(7) Uani 1 1 d . . .
O6 O 0.08684(12) 1.1329(2) 0.10656(11) 0.0416(6) Uani 1 1 d . . .
O4 O 0.06368(13) 0.7667(2) 0.23542(10) 0.0457(6) Uani 1 1 d . . .
O5 O 0.12767(13) 0.9329(2) 0.08599(12) 0.0481(7) Uani 1 1 d . . .
O10 O 0.38721(17) 0.9766(3) 0.28256(14) 0.0610(8) Uani 1 1 d . . .
O7 O 0.20937(13) 1.2081(2) 0.11639(11) 0.0470(6) Uani 1 1 d . . .
O8 O 0.24407(14) 1.0007(3) 0.10397(15) 0.0614(9) Uani 1 1 d . . .
O2 O 0.14009(14) 0.7514(2) 0.32702(11) 0.0490(7) Uani 1 1 d . . .
O12 O 0.35630(16) 0.8986(3) 0.36429(13) 0.0590(8) Uani 1 1 d . . .
O11 O 0.32785(14) 1.0998(3) 0.39372(11) 0.0509(7) Uani 1 1 d . . .
Cl4S Cl 0.07223(9) 0.41545(12) 0.14357(7) 0.0869(5) Uani 1 1 d . . .
Cl5S Cl 0.14768(8) 0.51096(13) 0.07959(7) 0.0857(4) Uani 1 1 d . . .
Cl6S Cl 0.04341(12) 0.3765(2) 0.03569(8) 0.1322(10) Uani 1 1 d . . .
N3 N 0.24742(14) 1.0606(3) 0.28660(12) 0.0383(7) Uani 1 1 d . . .
N2 N 0.17864(14) 1.0719(2) 0.20144(11) 0.0359(6) Uani 1 1 d . . .
Cl1S Cl 0.29649(15) 0.7265(3) 0.27480(13) 0.1640(12) Uani 1 1 d . . .
Cl8S Cl 0.4384(2) 1.4775(3) 0.38838(15) 0.1906(16) Uani 1 1 d D A .
N1 N 0.14050(14) 0.9916(3) 0.27149(11) 0.0356(6) Uani 1 1 d . . .
C2 C -0.03013(18) 0.9333(3) 0.22232(14) 0.0376(8) Uani 1 1 d . . .
Cl3S Cl 0.2174(2) 0.7252(4) 0.17942(11) 0.222(2) Uani 1 1 d . . .
C50 C 0.24286(17) 1.0561(3) 0.23076(14) 0.0385(8) Uani 1 1 d . . .
H50A H 0.2695 1.1119 0.2214 0.046 Uiso 1 1 calc R . .
H50B H 0.2581 0.9862 0.2221 0.046 Uiso 1 1 calc R . .
C3 C -0.01933(16) 0.8669(3) 0.18244(13) 0.0338(7) Uani 1 1 d . . .
C45 C 0.12685(18) 0.9184(4) 0.39912(14) 0.0429(9) Uani 1 1 d . . .
N4 N 0.15935(15) 1.1871(3) 0.27022(12) 0.0398(7) Uani 1 1 d . . .
C6 C -0.06046(17) 0.8781(3) 0.13020(14) 0.0353(7) Uani 1 1 d . . .
C4 C 0.02311(17) 0.7798(3) 0.19334(14) 0.0376(8) Uani 1 1 d . . .
C49 C 0.13874(17) 0.9879(3) 0.21694(14) 0.0381(8) Uani 1 1 d . . .
H49A H 0.0960 0.9979 0.1982 0.046 Uiso 1 1 calc R . .
H49B H 0.1525 0.9168 0.2083 0.046 Uiso 1 1 calc R . .
C19 C 0.31484(18) 1.1466(3) 0.12801(16) 0.0441(9) Uani 1 1 d . . .
C51 C 0.20578(17) 0.9770(3) 0.29931(14) 0.0380(8) Uani 1 1 d . . .
H51A H 0.2075 0.9792 0.3355 0.046 Uiso 1 1 calc R . .
H51B H 0.2204 0.9060 0.2914 0.046 Uiso 1 1 calc R . .
C43 C 0.21640(18) 0.8307(4) 0.45948(14) 0.0416(8) Uani 1 1 d . . .
C13 C 0.03516(17) 1.0835(3) 0.10448(14) 0.0397(8) Uani 1 1 d . . .
C35 C 0.30343(17) 0.9335(3) 0.43077(15) 0.0422(9) Uani 1 1 d . . .
C52 C 0.11984(18) 1.1002(3) 0.28393(15) 0.0400(8) Uani 1 1 d . . .
H52A H 0.1212 1.1039 0.3201 0.048 Uiso 1 1 calc R . .
H52B H 0.0769 1.1115 0.2659 0.048 Uiso 1 1 calc R . .
C46 C 0.17259(16) 0.8361(3) 0.40809(14) 0.0378(8) Uani 1 1 d . . .
C11 C -0.04069(17) 0.9271(3) 0.08933(14) 0.0383(8) Uani 1 1 d . . .
C14 C 0.02398(17) 0.9725(3) 0.09372(13) 0.0365(8) Uani 1 1 d . . .
Cl2S Cl 0.2359(2) 0.5266(3) 0.2400(2) 0.228(2) Uani 1 1 d . . .
C53 C 0.15711(18) 1.1804(3) 0.21608(14) 0.0401(8) Uani 1 1 d . . .
H53A H 0.1834 1.2368 0.2068 0.048 Uiso 1 1 calc R . .
H53B H 0.1146 1.1932 0.1974 0.048 Uiso 1 1 calc R . .
C22 C 0.38296(19) 1.1807(4) 0.13981(17) 0.0470(9) Uani 1 1 d . . .
C7 C -0.12234(19) 0.8405(3) 0.12193(16) 0.0456(9) Uani 1 1 d . . .
H7 H -0.1361 0.8081 0.1486 0.055 Uiso 1 1 calc R . .
C15 C 0.07070(19) 0.9083(3) 0.07924(15) 0.0417(8) Uani 1 1 d . . .
C38 C 0.27540(18) 0.8798(3) 0.47083(15) 0.0422(8) Uani 1 1 d . . .
C36 C 0.3367(2) 0.8675(4) 0.40297(18) 0.0505(10) Uani 1 1 d . . .
C23 C 0.4078(2) 1.2188(5) 0.09982(19) 0.0624(12) Uani 1 1 d . . .
H23 H 0.3823 1.2227 0.0674 0.075 Uiso 1 1 calc R . .
C18 C 0.26815(19) 1.2260(4) 0.12609(16) 0.0460(9) Uani 1 1 d . . .
C34 C 0.3062(2) 1.0471(4) 0.42687(16) 0.0469(9) Uani 1 1 d . . .
C47 C 0.17119(18) 0.7516(3) 0.37334(16) 0.0445(9) Uani 1 1 d . . .
C10 C -0.0827(2) 0.9349(4) 0.04262(16) 0.0553(11) Uani 1 1 d . . .
H10 H -0.0694 0.9661 0.0154 0.066 Uiso 1 1 calc R . .
C54 C 0.22351(18) 1.1680(3) 0.29822(15) 0.0420(8) Uani 1 1 d . . .
H54A H 0.2251 1.1725 0.3344 0.050 Uiso 1 1 calc R . .
H54B H 0.2504 1.2245 0.2898 0.050 Uiso 1 1 calc R . .
C30 C 0.40077(18) 1.1343(4) 0.23501(16) 0.0454(9) Uani 1 1 d . . .
C8 C -0.1633(2) 0.8503(4) 0.07547(18) 0.0579(12) Uani 1 1 d . . .
H8 H -0.2041 0.8250 0.0711 0.069 Uiso 1 1 calc R . .
C5 C 0.0215(2) 0.6865(4) 0.15749(17) 0.0544(11) Uani 1 1 d . . .
H5A H 0.0595 0.6854 0.1453 0.082 Uiso 1 1 calc R . .
H5B H -0.0135 0.6945 0.1293 0.082 Uiso 1 1 calc R . .
H5C H 0.0177 0.6196 0.1749 0.082 Uiso 1 1 calc R . .
C2S C 0.1033(3) 0.3984(4) 0.08924(19) 0.0599(12) Uani 1 1 d . . .
H2S H 0.1305 0.3344 0.0943 0.072 Uiso 1 1 calc R . .
C27 C 0.42150(18) 1.1753(4) 0.18839(17) 0.0459(9) Uani 1 1 d . . .
C42 C 0.1963(2) 0.7735(4) 0.49805(16) 0.0547(11) Uani 1 1 d . . .
H42 H 0.1579 0.7381 0.4905 0.066 Uiso 1 1 calc R . .
C29 C 0.38603(19) 1.2092(4) 0.26975(16) 0.0475(9) Uani 1 1 d . . .
C31 C 0.4060(2) 1.0225(4) 0.24652(19) 0.0560(11) Uani 1 1 d . . .
C9 C -0.1436(2) 0.8980(5) 0.03515(18) 0.0657(14) Uani 1 1 d . . .
H9 H -0.1710 0.9051 0.0036 0.079 Uiso 1 1 calc R . .
C20 C 0.2987(2) 1.0421(4) 0.1107(2) 0.0568(11) Uani 1 1 d . . .
C41 C 0.2327(2) 0.7686(5) 0.54726(17) 0.0622(13) Uani 1 1 d . . .
H41 H 0.2186 0.7306 0.5724 0.075 Uiso 1 1 calc R . .
C12 C -0.0171(2) 1.1546(4) 0.1129(2) 0.0605(12) Uani 1 1 d . . .
H12A H -0.0091 1.1763 0.1479 0.091 Uiso 1 1 calc R . .
H12B H -0.0557 1.1152 0.1044 0.091 Uiso 1 1 calc R . .
H12C H -0.0198 1.2179 0.0918 0.091 Uiso 1 1 calc R . .
Cl2B Cl 0.3098(3) 1.4239(6) 0.3700(4) 0.160(4) Uiso 0.503(15) 1 d PD A 2
C16 C 0.0540(2) 0.8024(4) 0.0510(2) 0.0608(12) Uani 1 1 d . . .
H16A H 0.0570 0.8111 0.0163 0.091 Uiso 1 1 calc R . .
H16B H 0.0120 0.7823 0.0521 0.091 Uiso 1 1 calc R . .
H16C H 0.0823 0.7465 0.0667 0.091 Uiso 1 1 calc R . .
C1 C -0.0855(2) 1.0093(4) 0.21444(18) 0.0584(12) Uani 1 1 d . . .
H1A H -0.1188 0.9755 0.2266 0.088 Uiso 1 1 calc R . .
H1B H -0.0992 1.0252 0.1789 0.088 Uiso 1 1 calc R . .
H1C H -0.0735 1.0755 0.2328 0.088 Uiso 1 1 calc R . .
C40 C 0.2882(2) 0.8194(5) 0.55821(17) 0.0645(13) Uani 1 1 d . . .
H40 H 0.3123 0.8179 0.5912 0.077 Uiso 1 1 calc R . .
C48 C 0.2073(3) 0.6483(4) 0.3883(2) 0.0741(17) Uani 1 1 d . . .
H48A H 0.1786 0.5891 0.3879 0.111 Uiso 1 1 calc R . .
H48B H 0.2330 0.6561 0.4219 0.111 Uiso 1 1 calc R . .
H48C H 0.2332 0.6337 0.3647 0.111 Uiso 1 1 calc R . .
C24 C 0.4700(3) 1.2512(5) 0.1074(2) 0.0748(16) Uani 1 1 d . . .
H24 H 0.4858 1.2755 0.0801 0.090 Uiso 1 1 calc R . .
C37 C 0.3576(3) 0.7543(5) 0.4206(3) 0.0742(16) Uani 1 1 d . . .
H37A H 0.3265 0.7027 0.4047 0.111 Uiso 1 1 calc R . .
H37B H 0.3629 0.7499 0.4569 0.111 Uiso 1 1 calc R . .
H37C H 0.3965 0.7383 0.4115 0.111 Uiso 1 1 calc R . .
C39 C 0.3099(2) 0.8740(4) 0.52088(17) 0.0590(12) Uani 1 1 d . . .
H39 H 0.3487 0.9079 0.5293 0.071 Uiso 1 1 calc R . .
C44 C 0.1222(3) 1.0014(6) 0.43956(19) 0.0781(18) Uani 1 1 d . . .
H44A H 0.1468 1.0640 0.4356 0.117 Uiso 1 1 calc R . .
H44B H 0.1376 0.9702 0.4726 0.117 Uiso 1 1 calc R . .
H44C H 0.0794 1.0226 0.4361 0.117 Uiso 1 1 calc R . .
C25 C 0.5081(2) 1.2474(5) 0.1551(2) 0.0729(16) Uani 1 1 d . . .
H25 H 0.5495 1.2704 0.1605 0.087 Uiso 1 1 calc R . .
C26 C 0.4843(2) 1.2090(5) 0.1951(2) 0.0611(12) Uani 1 1 d . . .
H26 H 0.5103 1.2053 0.2273 0.073 Uiso 1 1 calc R . .
C33 C 0.2865(3) 1.1194(5) 0.4653(2) 0.0786(17) Uani 1 1 d . . .
H33A H 0.3199 1.1247 0.4950 0.118 Uiso 1 1 calc R . .
H33B H 0.2502 1.0894 0.4746 0.118 Uiso 1 1 calc R . .
H33C H 0.2769 1.1904 0.4510 0.118 Uiso 1 1 calc R . .
C28 C 0.3893(3) 1.3283(4) 0.2615(2) 0.0764(16) Uani 1 1 d . . .
H28A H 0.3506 1.3614 0.2643 0.115 Uiso 1 1 calc R . .
H28B H 0.3966 1.3418 0.2283 0.115 Uiso 1 1 calc R . .
H28C H 0.4229 1.3587 0.2867 0.115 Uiso 1 1 calc R . .
C17 C 0.2853(3) 1.3439(4) 0.1326(3) 0.0827(19) Uani 1 1 d . . .
H17A H 0.2625 1.3843 0.1041 0.124 Uiso 1 1 calc R . .
H17B H 0.3294 1.3522 0.1348 0.124 Uiso 1 1 calc R . .
H17C H 0.2752 1.3707 0.1632 0.124 Uiso 1 1 calc R . .
Cl1B Cl 0.3788(6) 1.3950(11) 0.4654(4) 0.263(6) Uiso 0.546(13) 1 d PD A 2
C21 C 0.3450(3) 0.9672(6) 0.0937(4) 0.106(3) Uani 1 1 d . . .
H21A H 0.3519 0.9043 0.1152 0.159 Uiso 1 1 calc R . .
H21B H 0.3838 1.0048 0.0958 0.159 Uiso 1 1 calc R . .
H21C H 0.3286 0.9451 0.0592 0.159 Uiso 1 1 calc R . .
C32 C 0.4380(4) 0.9456(6) 0.2167(3) 0.112(3) Uani 1 1 d . . .
H32A H 0.4815 0.9401 0.2329 0.168 Uiso 1 1 calc R . .
H32B H 0.4340 0.9728 0.1828 0.168 Uiso 1 1 calc R . .
H32C H 0.4189 0.8752 0.2154 0.168 Uiso 1 1 calc R . .
C1S C 0.2266(4) 0.6680(7) 0.2451(4) 0.112(3) Uani 1 1 d . . .
H1S H 0.1920 0.6875 0.2610 0.134 Uiso 1 1 calc R . .
C3S C 0.3907(4) 1.3756(8) 0.4050(3) 0.141(4) Uani 1 1 d D . .
H3SA H 0.4016 1.3012 0.3973 0.169 Uiso 0.503(15) 1 calc PR A 2
H3S H 0.3890 1.3111 0.3834 0.169 Uiso 0.454(13) 1 calc PR A 1
Cl1A Cl 0.4254(4) 1.3459(7) 0.4711(3) 0.164(4) Uiso 0.454(13) 1 d PD A 1
Cl2A Cl 0.3207(4) 1.4238(7) 0.4046(5) 0.188(4) Uiso 0.497(15) 1 d PD A 1

loop_
_atom_site_aniso_label
_atom_site_aniso_U_11
_atom_site_aniso_U_22
_atom_site_aniso_U_33
_atom_site_aniso_U_23
_atom_site_aniso_U_13
_atom_site_aniso_U_12
Cu1 0.0331(2) 0.0402(3) 0.0328(2) 0.00298(18) 0.00372(17) 0.00084(17)
Cu2 0.0332(2) 0.0419(3) 0.0431(3) 0.00019(19) 0.01155(19) -0.00277(18)
Cu3 0.0372(3) 0.0517(3) 0.0469(3) 0.0058(2) 0.0123(2) -0.0037(2)
O3 0.0374(14) 0.0507(15) 0.0342(13) -0.0032(11) 0.0022(11) 0.0052(11)
O1 0.0395(14) 0.0606(17) 0.0318(13) 0.0027(12) 0.0053(11) 0.0068(12)
O9 0.0497(16) 0.0575(17) 0.0475(16) -0.0024(14) 0.0187(13) -0.0126(14)
O6 0.0350(13) 0.0393(14) 0.0501(15) 0.0014(12) 0.0089(11) -0.0011(11)
O4 0.0501(16) 0.0413(14) 0.0406(14) -0.0004(12) -0.0011(12) 0.0108(12)
O5 0.0390(15) 0.0505(16) 0.0568(17) -0.0122(13) 0.0151(12) -0.0048(12)
O10 0.066(2) 0.0542(18) 0.070(2) 0.0126(16) 0.0321(17) 0.0102(16)
O7 0.0384(14) 0.0445(15) 0.0611(17) 0.0056(13) 0.0175(12) -0.0017(12)
O8 0.0379(16) 0.0528(18) 0.096(3) -0.0208(17) 0.0193(16) -0.0059(13)
O2 0.0508(16) 0.0436(15) 0.0441(15) -0.0023(12) -0.0080(12) 0.0063(12)
O12 0.065(2) 0.0531(17) 0.068(2) 0.0103(16) 0.0356(17) 0.0076(15)
O11 0.0566(18) 0.0512(17) 0.0448(16) 0.0048(13) 0.0109(13) -0.0073(14)
Cl4S 0.1224(13) 0.0572(7) 0.0961(11) -0.0061(7) 0.0568(10) 0.0018(8)
Cl5S 0.0961(11) 0.0730(9) 0.0885(10) 0.0098(8) 0.0211(8) -0.0188(8)
Cl6S 0.1459(19) 0.1429(19) 0.0846(12) 0.0279(12) -0.0245(12) -0.0626(16)
N3 0.0320(15) 0.0434(17) 0.0395(16) 0.0015(13) 0.0080(12) -0.0012(13)
N2 0.0361(16) 0.0379(16) 0.0351(15) 0.0019(12) 0.0106(12) -0.0020(12)
Cl1S 0.133(2) 0.176(3) 0.165(3) -0.048(2) -0.0046(18) 0.014(2)
Cl8S 0.235(4) 0.179(3) 0.183(3) -0.030(3) 0.099(3) -0.060(3)
N1 0.0313(15) 0.0398(16) 0.0370(15) 0.0020(13) 0.0102(12) -0.0007(12)
C2 0.0379(19) 0.0341(18) 0.0396(19) 0.0039(15) 0.0061(15) -0.0007(14)
Cl3S 0.315(5) 0.254(5) 0.0925(17) -0.005(2) 0.038(2) 0.122(4)
C50 0.0370(19) 0.042(2) 0.0387(19) -0.0002(15) 0.0138(15) -0.0002(15)
C3 0.0320(17) 0.0334(17) 0.0352(17) 0.0032(14) 0.0059(13) -0.0028(13)
C45 0.0376(19) 0.060(2) 0.0322(18) 0.0045(17) 0.0103(15) 0.0024(17)
N4 0.0382(16) 0.0399(16) 0.0425(17) -0.0018(14) 0.0111(13) 0.0027(13)
C6 0.0355(18) 0.0320(17) 0.0365(18) -0.0008(14) 0.0036(14) -0.0022(14)
C4 0.0391(19) 0.0370(18) 0.0363(18) 0.0014(15) 0.0076(14) 0.0005(15)
C49 0.0351(18) 0.0393(19) 0.0397(19) -0.0004(15) 0.0083(15) -0.0026(15)
C19 0.0340(19) 0.054(2) 0.048(2) 0.0027(18) 0.0169(16) -0.0056(16)
C51 0.0359(18) 0.0412(19) 0.0376(18) 0.0034(16) 0.0097(14) 0.0019(15)
C43 0.0357(18) 0.056(2) 0.0324(18) 0.0091(17) 0.0059(14) 0.0035(16)
C13 0.0348(18) 0.047(2) 0.0368(19) 0.0044(16) 0.0067(14) -0.0015(16)
C35 0.0305(18) 0.055(2) 0.0397(19) 0.0075(17) 0.0050(15) -0.0012(16)
C52 0.0369(19) 0.043(2) 0.042(2) -0.0001(16) 0.0127(15) 0.0012(15)
C46 0.0308(17) 0.050(2) 0.0329(17) 0.0068(16) 0.0073(14) -0.0040(15)
C11 0.0338(18) 0.044(2) 0.0354(18) 0.0003(15) 0.0047(14) -0.0026(15)
C14 0.0368(19) 0.0433(19) 0.0292(17) 0.0022(15) 0.0069(14) -0.0031(15)
Cl2S 0.242(5) 0.132(3) 0.344(7) -0.052(3) 0.134(5) 0.004(3)
C53 0.041(2) 0.0374(18) 0.043(2) 0.0035(16) 0.0104(16) 0.0022(15)
C22 0.037(2) 0.054(2) 0.055(2) -0.0020(19) 0.0223(18) -0.0086(17)
C7 0.042(2) 0.049(2) 0.043(2) 0.0049(17) 0.0034(16) -0.0098(17)
C15 0.043(2) 0.045(2) 0.0390(19) -0.0024(16) 0.0151(16) -0.0065(16)
C38 0.0390(19) 0.050(2) 0.0366(19) 0.0071(17) 0.0072(15) 0.0007(16)
C36 0.041(2) 0.056(2) 0.057(2) 0.010(2) 0.0171(18) -0.0011(18)
C23 0.053(3) 0.084(3) 0.056(3) 0.008(2) 0.023(2) -0.013(2)
C18 0.040(2) 0.050(2) 0.051(2) 0.0028(18) 0.0166(17) -0.0056(17)
C34 0.044(2) 0.054(2) 0.040(2) 0.0037(18) 0.0050(16) -0.0017(18)
C47 0.039(2) 0.045(2) 0.046(2) 0.0076(17) 0.0030(16) -0.0026(16)
C10 0.051(2) 0.079(3) 0.0320(19) 0.009(2) -0.0001(17) -0.012(2)
C54 0.041(2) 0.042(2) 0.043(2) -0.0056(17) 0.0098(16) -0.0044(16)
C30 0.0315(18) 0.057(2) 0.050(2) 0.0030(19) 0.0148(16) -0.0084(17)
C8 0.036(2) 0.075(3) 0.057(3) -0.001(2) -0.0013(18) -0.016(2)
C5 0.066(3) 0.045(2) 0.049(2) -0.0084(19) 0.004(2) 0.012(2)
C2S 0.070(3) 0.049(2) 0.061(3) 0.006(2) 0.013(2) 0.005(2)
C27 0.036(2) 0.051(2) 0.055(2) 0.0012(19) 0.0201(17) -0.0055(17)
C42 0.042(2) 0.078(3) 0.044(2) 0.015(2) 0.0082(17) -0.006(2)
C29 0.037(2) 0.056(2) 0.051(2) 0.0029(19) 0.0123(17) -0.0088(18)
C31 0.049(2) 0.063(3) 0.062(3) 0.010(2) 0.024(2) 0.010(2)
C9 0.051(3) 0.093(4) 0.043(2) 0.005(2) -0.0111(19) -0.015(3)
C20 0.038(2) 0.059(3) 0.076(3) -0.010(2) 0.019(2) -0.0002(19)
C41 0.062(3) 0.085(4) 0.040(2) 0.023(2) 0.013(2) 0.006(3)
C12 0.042(2) 0.047(2) 0.097(4) -0.002(2) 0.023(2) 0.0032(18)
C16 0.063(3) 0.060(3) 0.065(3) -0.025(2) 0.027(2) -0.017(2)
C1 0.059(3) 0.062(3) 0.049(2) -0.010(2) -0.001(2) 0.023(2)
C40 0.064(3) 0.087(4) 0.037(2) 0.018(2) -0.001(2) 0.004(3)
C48 0.083(4) 0.052(3) 0.067(3) -0.005(2) -0.027(3) 0.019(3)
C24 0.059(3) 0.104(4) 0.073(3) 0.008(3) 0.039(3) -0.016(3)
C37 0.074(3) 0.063(3) 0.099(4) 0.024(3) 0.046(3) 0.018(3)
C39 0.045(2) 0.082(3) 0.044(2) 0.014(2) -0.0043(18) -0.006(2)
C44 0.076(4) 0.108(5) 0.044(2) -0.018(3) -0.001(2) 0.039(3)
C25 0.039(2) 0.103(4) 0.085(4) 0.000(3) 0.031(2) -0.021(3)
C26 0.040(2) 0.080(3) 0.066(3) -0.003(3) 0.018(2) -0.016(2)
C33 0.116(5) 0.061(3) 0.069(3) 0.001(3) 0.044(3) 0.008(3)
C28 0.103(5) 0.060(3) 0.078(4) -0.006(3) 0.045(3) -0.018(3)
C17 0.056(3) 0.052(3) 0.141(6) -0.008(3) 0.021(3) -0.009(2)
C21 0.050(3) 0.088(4) 0.187(8) -0.057(5) 0.044(4) -0.004(3)
C32 0.167(8) 0.075(4) 0.129(6) 0.032(4) 0.107(6) 0.052(5)
C1S 0.108(6) 0.086(5) 0.147(8) -0.007(5) 0.039(5) -0.005(4)
C3S 0.208(12) 0.124(7) 0.109(7) -0.009(6) 0.074(7) 0.004(8)

loop_
_atom_type_symbol
_atom_type_description
_atom_type_scat_dispersion_real
_atom_type_scat_dispersion_imag
_atom_type_scat_source
C C 0.0033 0.0016 'International Tables Vol C Tables 4.2.6.8 and 6.1.1.4'
H H 0.0000 0.0000 'International Tables Vol C Tables 4.2.6.8 and 6.1.1.4'
Cl Cl 0.1484 0.1585 'International Tables Vol C Tables 4.2.6.8 and 6.1.1.4'
Cu Cu 0.3201 1.2651 'International Tables Vol C Tables 4.2.6.8 and 6.1.1.4'
N N 0.0061 0.0033 'International Tables Vol C Tables 4.2.6.8 and 6.1.1.4'
O O 0.0106 0.0060 'International Tables Vol C Tables 4.2.6.8 and 6.1.1.4'

loop_
_geom_angle_atom_site_label_1
_geom_angle_atom_site_label_2
_geom_angle_atom_site_label_3
_geom_angle
O3 Cu1 O2 166.71(13)
O3 Cu1 N1 92.57(11)
O1 Cu1 O3 89.58(11)
O1 Cu1 O2 90.55(12)
O1 Cu1 N1 87.39(12)
O4 Cu1 O3 90.24(11)
O4 Cu1 O1 172.92(13)
O4 Cu1 O2 88.01(12)
O4 Cu1 N1 99.68(12)
O2 Cu1 N1 100.72(12)
O6 Cu2 O7 92.46(11)
O6 Cu2 N2 86.19(11)
O5 Cu2 O6 89.73(12)
O5 Cu2 O7 164.29(13)
O5 Cu2 N2 107.88(12)
O7 Cu2 N2 87.79(11)
O8 Cu2 O6 171.30(14)
O8 Cu2 O5 86.47(13)
O8 Cu2 O7 89.13(13)
O8 Cu2 N2 102.42(14)
O9 Cu3 N3 89.36(12)
O10 Cu3 O9 89.59(13)
O10 Cu3 O12 86.34(13)
O10 Cu3 O11 169.95(15)
O10 Cu3 N3 98.91(14)
O12 Cu3 O9 163.75(15)
O12 Cu3 O11 89.55(13)
O12 Cu3 N3 106.81(14)
O11 Cu3 O9 91.83(13)
O11 Cu3 N3 91.05(12)
C2 O3 Cu1 127.5(2)
C45 O1 Cu1 127.9(3)
C29 O9 Cu3 127.4(3)
C13 O6 Cu2 126.8(3)
C4 O4 Cu1 128.4(2)
C15 O5 Cu2 128.3(3)
C31 O10 Cu3 129.0(3)
C18 O7 Cu2 127.2(3)
C20 O8 Cu2 129.0(3)
C47 O2 Cu1 127.2(3)
C36 O12 Cu3 128.4(3)
C34 O11 Cu3 126.7(3)
C50 N3 Cu3 112.8(2)
C51 N3 Cu3 111.9(2)
C51 N3 C50 107.8(3)
C51 N3 C54 108.0(3)
C54 N3 Cu3 108.7(2)
C54 N3 C50 107.4(3)
C50 N2 Cu2 114.4(2)
C50 N2 C49 108.3(3)
C50 N2 C53 107.2(3)
C49 N2 Cu2 110.0(2)
C49 N2 C53 108.0(3)
C53 N2 Cu2 108.7(2)
C49 N1 Cu1 111.3(2)
C49 N1 C51 108.4(3)
C49 N1 C52 108.4(3)
C51 N1 Cu1 109.8(2)
C51 N1 C52 107.9(3)
C52 N1 Cu1 111.0(2)
O3 C2 C3 126.3(3)
O3 C2 C1 112.6(3)
C3 C2 C1 121.1(3)
N2 C50 N3 112.5(3)
C2 C3 C6 119.7(3)
C4 C3 C2 119.7(3)
C4 C3 C6 119.9(3)
O1 C45 C46 125.6(4)
O1 C45 C44 113.1(4)
C46 C45 C44 121.3(4)
C53 N4 C52 108.6(3)
C53 N4 C54 109.0(3)
C54 N4 C52 107.8(3)
C11 C6 C3 123.3(3)
C7 C6 C3 118.5(3)
C7 C6 C11 118.1(3)
O4 C4 C3 125.2(3)
O4 C4 C5 112.7(3)
C3 C4 C5 122.0(3)
N1 C49 N2 112.2(3)
C18 C19 C22 119.4(4)
C20 C19 C22 119.5(4)
C20 C19 C18 120.1(4)
N3 C51 N1 112.4(3)
C38 C43 C46 123.7(3)
C38 C43 C42 118.7(4)
C42 C43 C46 117.6(4)
O6 C13 C14 125.8(4)
O6 C13 C12 114.5(4)
C14 C13 C12 119.6(4)
C36 C35 C38 117.9(4)
C34 C35 C38 121.4(4)
C34 C35 C36 119.7(4)
N1 C52 N4 112.0(3)
C45 C46 C43 118.4(3)
C47 C46 C45 120.8(3)
C47 C46 C43 120.1(4)
C6 C11 C14 123.1(3)
C10 C11 C6 118.9(4)
C10 C11 C14 118.1(3)
C13 C14 C11 119.7(3)
C13 C14 C15 119.7(3)
C15 C14 C11 119.8(3)
N4 C53 N2 111.9(3)
C23 C22 C19 117.8(4)
C23 C22 C27 119.0(4)
C27 C22 C19 123.3(3)
C8 C7 C6 121.9(4)
O5 C15 C14 125.5(4)
O5 C15 C16 113.7(4)
C14 C15 C16 120.7(4)
C43 C38 C35 122.4(3)
C39 C38 C43 117.8(4)
C39 C38 C35 119.7(4)
O12 C36 C35 124.8(4)
O12 C36 C37 113.7(4)
C35 C36 C37 121.2(4)
C22 C23 C24 121.4(5)
O7 C18 C19 125.5(4)
O7 C18 C17 114.1(4)
C19 C18 C17 120.3(4)
O11 C34 C35 125.9(4)
O11 C34 C33 113.0(4)
C35 C34 C33 120.9(4)
O2 C47 C46 125.7(4)
O2 C47 C48 113.2(4)
C46 C47 C48 121.1(4)
C9 C10 C11 122.3(4)
N4 C54 N3 112.3(3)
C29 C30 C27 119.5(4)
C29 C30 C31 120.9(4)
C31 C30 C27 118.9(4)
C7 C8 C9 120.0(4)
Cl5S C2S Cl4S 111.1(3)
Cl6S C2S Cl4S 110.5(3)
Cl6S C2S Cl5S 110.0(3)
C22 C27 C30 124.4(3)
C22 C27 C26 118.6(4)
C26 C27 C30 117.0(4)
C41 C42 C43 121.4(4)
O9 C29 C30 125.2(4)
O9 C29 C28 113.3(4)
C30 C29 C28 121.5(4)
O10 C31 C30 125.4(4)
O10 C31 C32 113.4(4)
C30 C31 C32 121.2(4)
C10 C9 C8 118.8(4)
O8 C20 C19 125.4(4)
O8 C20 C21 112.6(4)
C19 C20 C21 121.9(4)
C40 C41 C42 119.4(4)
C41 C40 C39 120.6(4)
C25 C24 C23 120.1(4)
C40 C39 C38 122.0(4)
C24 C25 C26 119.2(4)
C25 C26 C27 121.8(5)
Cl1S C1S Cl3S 100.5(5)
Cl1S C1S Cl2S 110.1(5)
Cl2S C1S Cl3S 106.6(5)
Cl8S C3S Cl2B 101.0(5)
Cl8S C3S Cl1A 104.6(5)
Cl1B C3S Cl8S 111.5(7)
Cl1B C3S Cl2B 96.1(6)
Cl1B C3S Cl1A 38.5(5)
Cl1A C3S Cl2B 133.7(6)
Cl2A C3S Cl8S 110.4(6)
Cl2A C3S Cl2B 28.5(4)
Cl2A C3S Cl1B 67.7(6)
Cl2A C3S Cl1A 105.6(6)

loop_
_geom_bond_atom_site_label_1
_geom_bond_atom_site_label_2
_geom_bond_distance
Cu1 O3 1.924(3)
Cu1 O1 1.920(3)
Cu1 O4 1.909(3)
Cu1 O2 1.932(3)
Cu1 N1 2.358(3)
Cu2 O6 1.929(3)
Cu2 O5 1.925(3)
Cu2 O7 1.946(3)
Cu2 O8 1.909(3)
Cu2 N2 2.406(3)
Cu3 O9 1.947(3)
Cu3 O10 1.918(3)
Cu3 O12 1.922(3)
Cu3 O11 1.932(3)
Cu3 N3 2.354(3)
O3 C2 1.271(5)
O1 C45 1.276(5)
O9 C29 1.289(5)
O6 C13 1.277(5)
O4 C4 1.288(5)
O5 C15 1.259(5)
O10 C31 1.269(5)
O7 C18 1.276(5)
O8 C20 1.277(5)
O2 C47 1.285(5)
O12 C36 1.272(5)
O11 C34 1.278(5)
Cl4S C2S 1.759(5)
Cl5S C2S 1.746(5)
Cl6S C2S 1.745(6)
N3 C50 1.489(5)
N3 C51 1.466(5)
N3 C54 1.482(5)
N2 C50 1.468(5)
N2 C49 1.473(5)
N2 C53 1.499(5)
Cl1S C1S 1.721(9)
Cl8S C3S 1.753(9)
N1 C49 1.464(5)
N1 C51 1.473(5)
N1 C52 1.474(5)
C2 C3 1.412(5)
C2 C1 1.509(6)
Cl3S C1S 1.876(10)
C3 C6 1.502(5)
C3 C4 1.407(5)
C45 C46 1.408(6)
C45 C44 1.514(6)
N4 C52 1.475(5)
N4 C53 1.453(5)
N4 C54 1.461(5)
C6 C11 1.407(5)
C6 C7 1.404(5)
C4 C5 1.497(6)
C19 C22 1.516(5)
C19 C18 1.408(6)
C19 C20 1.388(6)
C43 C46 1.504(5)
C43 C38 1.399(6)
C43 C42 1.406(6)
C13 C14 1.407(5)
C13 C12 1.498(6)
C35 C38 1.509(5)
C35 C36 1.413(6)
C35 C34 1.405(6)
C46 C47 1.396(6)
C11 C14 1.504(5)
C11 C10 1.391(5)
C14 C15 1.415(5)
Cl2S C1S 1.762(9)
C22 C23 1.393(6)
C22 C27 1.395(6)
C7 C8 1.376(6)
C15 C16 1.513(6)
C38 C39 1.396(6)
C36 C37 1.510(7)
C23 C24 1.393(7)
C18 C17 1.499(6)
C34 C33 1.502(7)
C47 C48 1.506(6)
C10 C9 1.382(7)
C30 C27 1.515(5)
C30 C29 1.402(6)
C30 C31 1.410(7)
C8 C9 1.386(7)
C27 C26 1.410(6)
C42 C41 1.391(6)
C29 C28 1.487(7)
C31 C32 1.512(7)
C20 C21 1.516(7)
C41 C40 1.343(7)
Cl2B C3S 1.912(10)
C40 C39 1.380(7)
C24 C25 1.371(8)
C25 C26 1.383(7)
Cl1B C3S 1.723(10)
C3S Cl1A 1.813(9)
C3S Cl2A 1.645(10)

loop_
_geom_torsion_atom_site_label_1
_geom_torsion_atom_site_label_2
_geom_torsion_atom_site_label_3
_geom_torsion_atom_site_label_4
_geom_torsion
Cu1 O3 C2 C3 5.8(6)
Cu1 O3 C2 C1 -177.5(3)
Cu1 O1 C45 C46 -9.0(6)
Cu1 O1 C45 C44 173.0(4)
Cu1 O4 C4 C3 2.2(6)
Cu1 O4 C4 C5 -173.0(3)
Cu1 O2 C47 C46 -10.4(6)
Cu1 O2 C47 C48 168.9(4)
Cu1 N1 C49 N2 -179.2(2)
Cu1 N1 C51 N3 -179.4(2)
Cu1 N1 C52 N4 179.1(2)
Cu2 O6 C13 C14 -14.8(5)
Cu2 O6 C13 C12 167.2(3)
Cu2 O5 C15 C14 -7.0(6)
Cu2 O5 C15 C16 170.2(3)
Cu2 O7 C18 C19 9.0(6)
Cu2 O7 C18 C17 -174.6(4)
Cu2 O8 C20 C19 4.4(8)
Cu2 O8 C20 C21 -171.2(5)
Cu2 N2 C50 N3 179.4(2)
Cu2 N2 C49 N1 -176.3(2)
Cu2 N2 C53 N4 177.1(2)
Cu3 O9 C29 C30 -9.7(6)
Cu3 O9 C29 C28 172.1(4)
Cu3 O10 C31 C30 -3.4(8)
Cu3 O10 C31 C32 174.3(5)
Cu3 O12 C36 C35 2.8(7)
Cu3 O12 C36 C37 -171.4(4)
Cu3 O11 C34 C35 10.1(6)
Cu3 O11 C34 C33 -173.5(4)
Cu3 N3 C50 N2 -178.3(2)
Cu3 N3 C51 N1 177.5(2)
Cu3 N3 C54 N4 180.0(2)
O3 Cu1 O1 C45 178.5(3)
O3 Cu1 O4 C4 10.1(3)
O3 Cu1 O2 C47 -93.0(6)
O3 Cu1 N1 C49 -76.7(2)
O3 Cu1 N1 C51 163.3(2)
O3 Cu1 N1 C52 44.1(2)
O3 C2 C3 C6 -178.7(3)
O3 C2 C3 C4 11.2(6)
O1 Cu1 O3 C2 173.2(3)
O1 Cu1 O4 C4 98.5(10)
O1 Cu1 O2 C47 -2.5(4)
O1 Cu1 N1 C49 -166.2(2)
O1 Cu1 N1 C51 73.8(2)
O1 Cu1 N1 C52 -45.4(2)
O1 C45 C46 C43 -176.6(4)
O1 C45 C46 C47 -6.5(6)
O9 Cu3 O10 C31 -8.6(4)
O9 Cu3 O12 C36 108.4(5)
O9 Cu3 O11 C34 176.6(3)
O9 Cu3 N3 C50 70.6(2)
O9 Cu3 N3 C51 -167.7(2)
O9 Cu3 N3 C54 -48.4(2)
O6 Cu2 O5 C15 -8.7(4)
O6 Cu2 O7 C18 171.9(3)
O6 Cu2 O8 C20 110.9(8)
O6 Cu2 N2 C50 -164.3(3)
O6 Cu2 N2 C49 73.6(2)
O6 Cu2 N2 C53 -44.5(2)
O6 C13 C14 C11 -176.1(3)
O6 C13 C14 C15 -6.1(6)
O4 Cu1 O3 C2 -13.9(3)
O4 Cu1 O1 C45 90.0(10)
O4 Cu1 O2 C47 -175.6(4)
O4 Cu1 N1 C49 13.9(2)
O4 Cu1 N1 C51 -106.0(2)
O4 Cu1 N1 C52 134.8(2)
O5 Cu2 O6 C13 19.2(3)
O5 Cu2 O7 C18 -90.3(6)
O5 Cu2 O8 C20 175.2(5)
O5 Cu2 N2 C50 107.2(2)
O5 Cu2 N2 C49 -14.8(3)
O5 Cu2 N2 C53 -132.9(2)
O10 Cu3 O9 C29 14.9(4)
O10 Cu3 O12 C36 -175.8(4)
O10 Cu3 O11 C34 -85.4(9)
O10 Cu3 N3 C50 -18.9(3)
O10 Cu3 N3 C51 102.9(2)
O10 Cu3 N3 C54 -137.9(2)
O7 Cu2 O6 C13 -176.4(3)
O7 Cu2 O5 C15 -106.9(5)
O7 Cu2 O8 C20 10.3(5)
O7 Cu2 N2 C50 -71.7(2)
O7 Cu2 N2 C49 166.3(2)
O7 Cu2 N2 C53 48.2(2)
O8 Cu2 O6 C13 83.3(9)
O8 Cu2 O5 C15 179.1(4)
O8 Cu2 O7 C18 -16.6(4)
O8 Cu2 N2 C50 16.9(3)
O8 Cu2 N2 C49 -105.1(2)
O8 Cu2 N2 C53 136.8(2)
O2 Cu1 O3 C2 -96.2(6)
O2 Cu1 O1 C45 11.8(3)
O2 Cu1 O4 C4 176.9(3)
O2 Cu1 N1 C49 103.7(2)
O2 Cu1 N1 C51 -16.2(2)
O2 Cu1 N1 C52 -135.4(2)
O12 Cu3 O9 C29 90.3(6)
O12 Cu3 O10 C31 -172.9(4)
O12 Cu3 O11 C34 -19.6(4)
O12 Cu3 N3 C50 -107.7(2)
O12 Cu3 N3 C51 14.0(3)
O12 Cu3 N3 C54 133.3(2)
O11 Cu3 O9 C29 -175.0(3)
O11 Cu3 O10 C31 -106.8(8)
O11 Cu3 O12 C36 13.4(4)
O11 Cu3 N3 C50 162.4(2)
O11 Cu3 N3 C51 -75.8(2)
O11 Cu3 N3 C54 43.4(2)
N3 Cu3 O9 C29 -84.0(3)
N3 Cu3 O10 C31 80.7(4)
N3 Cu3 O12 C36 -77.6(4)
N3 Cu3 O11 C34 87.2(3)
N2 Cu2 O6 C13 -88.7(3)
N2 Cu2 O5 C15 77.2(4)
N2 Cu2 O7 C18 85.8(3)
N2 Cu2 O8 C20 -77.3(5)
N1 Cu1 O3 C2 85.8(3)
N1 Cu1 O1 C45 -88.9(3)
N1 Cu1 O4 C4 -82.6(3)
N1 Cu1 O2 C47 85.0(4)
C2 C3 C6 C11 106.8(4)
C2 C3 C6 C7 -71.3(5)
C2 C3 C4 O4 -15.3(6)
C2 C3 C4 C5 159.5(4)
C50 N3 C51 N1 -57.9(4)
C50 N3 C54 N4 57.6(4)
C50 N2 C49 N1 58.1(4)
C50 N2 C53 N4 -58.7(4)
C3 C6 C11 C14 0.5(6)
C3 C6 C11 C10 -179.0(4)
C3 C6 C7 C8 178.4(4)
C45 C46 C47 O2 16.7(6)
C45 C46 C47 C48 -162.5(4)
C6 C3 C4 O4 174.6(3)
C6 C3 C4 C5 -10.6(6)
C6 C11 C14 C13 -94.2(5)
C6 C11 C14 C15 95.7(5)
C6 C11 C10 C9 1.2(7)
C6 C7 C8 C9 0.3(8)
C4 C3 C6 C11 -83.1(5)
C4 C3 C6 C7 98.7(4)
C49 N2 C50 N3 -57.6(4)
C49 N2 C53 N4 57.8(4)
C49 N1 C51 N3 58.9(4)
C49 N1 C52 N4 -58.4(4)
C19 C22 C23 C24 -179.7(5)
C19 C22 C27 C30 0.6(7)
C19 C22 C27 C26 180.0(4)
C51 N3 C50 N2 57.7(4)
C51 N3 C54 N4 -58.4(4)
C51 N1 C49 N2 -58.4(4)
C51 N1 C52 N4 58.8(4)
C43 C46 C47 O2 -173.4(4)
C43 C46 C47 C48 7.3(6)
C43 C38 C39 C40 1.8(8)
C43 C42 C41 C40 -0.1(8)
C13 C14 C15 O5 17.7(6)
C13 C14 C15 C16 -159.4(4)
C35 C38 C39 C40 -175.5(5)
C52 N1 C49 N2 58.4(4)
C52 N1 C51 N3 -58.3(4)
C52 N4 C53 N2 -58.2(4)
C52 N4 C54 N3 58.8(4)
C46 C43 C38 C35 -6.4(6)
C46 C43 C38 C39 176.3(4)
C46 C43 C42 C41 -177.0(5)
C11 C6 C7 C8 0.1(6)
C11 C14 C15 O5 -172.3(4)
C11 C14 C15 C16 10.6(6)
C11 C10 C9 C8 -0.8(9)
C14 C11 C10 C9 -178.4(5)
C53 N2 C50 N3 58.7(4)
C53 N2 C49 N1 -57.8(4)
C53 N4 C52 N1 58.7(4)
C53 N4 C54 N3 -58.9(4)
C22 C19 C18 O7 179.7(4)
C22 C19 C18 C17 3.5(7)
C22 C19 C20 O8 173.1(5)
C22 C19 C20 C21 -11.7(8)
C22 C23 C24 C25 -0.9(10)
C22 C27 C26 C25 0.4(8)
C7 C6 C11 C14 178.7(4)
C7 C6 C11 C10 -0.8(6)
C7 C8 C9 C10 0.1(9)
C38 C43 C46 C45 -94.1(5)
C38 C43 C46 C47 95.8(5)
C38 C43 C42 C41 2.6(7)
C38 C35 C36 O12 171.2(4)
C38 C35 C36 C37 -14.9(6)
C38 C35 C34 O11 -178.5(4)
C38 C35 C34 C33 5.4(7)
C36 C35 C38 C43 -85.8(5)
C36 C35 C38 C39 91.4(5)
C36 C35 C34 O11 12.6(7)
C36 C35 C34 C33 -163.5(5)
C23 C22 C27 C30 -179.2(5)
C23 C22 C27 C26 0.1(7)
C23 C24 C25 C26 1.3(10)
C18 C19 C22 C23 -83.6(6)
C18 C19 C22 C27 96.5(5)
C18 C19 C20 O8 -18.1(8)
C18 C19 C20 C21 157.0(6)
C34 C35 C38 C43 105.1(5)
C34 C35 C38 C39 -77.7(6)
C34 C35 C36 O12 -19.5(7)
C34 C35 C36 C37 154.4(5)
C10 C11 C14 C13 85.3(5)
C10 C11 C14 C15 -84.8(5)
C54 N3 C50 N2 -58.5(4)
C54 N3 C51 N1 57.8(4)
C54 N4 C52 N1 -59.2(4)
C54 N4 C53 N2 59.0(4)
C30 C27 C26 C25 179.8(5)
C27 C22 C23 C24 0.1(8)
C27 C30 C29 O9 -177.1(4)
C27 C30 C29 C28 0.9(7)
C27 C30 C31 O10 -175.8(4)
C27 C30 C31 C32 6.6(8)
C42 C43 C46 C45 85.5(5)
C42 C43 C46 C47 -84.6(5)
C42 C43 C38 C35 173.9(4)
C42 C43 C38 C39 -3.3(6)
C42 C41 C40 C39 -1.5(9)
C29 C30 C27 C22 -101.1(5)
C29 C30 C27 C26 79.6(5)
C29 C30 C31 O10 14.0(7)
C29 C30 C31 C32 -163.5(6)
C31 C30 C27 C22 88.6(6)
C31 C30 C27 C26 -90.7(5)
C31 C30 C29 O9 -7.0(7)
C31 C30 C29 C28 171.0(5)
C20 C19 C22 C23 85.2(6)
C20 C19 C22 C27 -94.6(6)
C20 C19 C18 O7 10.9(7)
C20 C19 C18 C17 -165.2(5)
C41 C40 C39 C38 0.7(9)
C12 C13 C14 C11 1.7(6)
C12 C13 C14 C15 171.8(4)
C1 C2 C3 C6 4.8(6)
C1 C2 C3 C4 -165.3(4)
C24 C25 C26 C27 -1.1(9)
C44 C45 C46 C43 1.2(6)
C44 C45 C46 C47 171.3(5)
